data_9013562
loop_
_publ_author_name
'Zanazzi, P. F.'
'Chelazzi, L.'
'Bonazzi, P.'
'Bindi, L.'

_publ_section_title
;
 High-pressure structural behavior of ingersonite, Ca3Mn2+Sb45+O14:
 An in-situ single-crystal X-ray study
 Note: P = 5.41 GPa
;
_journal_name_full 'American Mineralogist'
_journal_page_first 352
_journal_page_last 358
_journal_paper_doi 10.2138/am.2009.3030
_journal_volume 94
_journal_year 2009
_chemical_compound_source 'Langban mine, Varmland, Sweden'
_chemical_formula_sum 'Ca2.8 Mg0.12 Mn1.12 O14 Sb3.96'
_chemical_name_mineral Ingersonite
_space_group_IT_number 152
_symmetry_space_group_name_Hall 'P 31 2"'
_symmetry_space_group_name_H-M 'P 31 2 1'
_cell_angle_alpha 90
_cell_angle_beta 90
_cell_angle_gamma 120
_cell_length_a 7.204
_cell_length_b 7.204
_cell_length_c 17.450
_cell_formula_units_Z 3
_cell_volume 784.284
_database_code_amcsd 0004851
_diffrn_ambient_pressure 5.41e+06
_exptl_crystal_density_diffrn 5.607
_cod_original_formula_sum 'Sb3.96 Mg.12 Ca2.8 Mn1.12 O14'
_cod_database_code 9013562

loop_
_space_group_symop_operation_xyz
x,y,z
y,x,-z
-y,x-y,1/3+z
-x,-x+y,1/3-z
-x+y,-x,2/3+z
x-y,-y,2/3-z

loop_
_atom_site_label
_atom_site_fract_x
_atom_site_fract_y
_atom_site_fract_z
_atom_site_occupancy
_atom_site_U_iso_or_equiv
SbB1 0.31700 0.00000 0.33333 1.00000 0.01800
SbB2 0.32790 0.00000 0.83333 0.96000 0.01420
MgB2 0.32790 0.00000 0.83333 0.04000 0.01420
SbB3 0.33680 0.50060 0.83600 0.96000 0.01320
MgB3 0.33680 0.50060 0.83600 0.04000 0.01320
CaA1 0.00000 0.83200 0.66667 0.92000 0.00700
MnA1 0.00000 0.83200 0.66667 0.08000 0.00700
MnA2 0.82900 0.00000 0.83333 0.92000 0.01900
SbA2 0.82900 0.00000 0.83333 0.08000 0.01900
CaA3 0.48700 0.34400 0.66520 0.94000 0.01000
MnA3 0.48700 0.34400 0.66520 0.06000 0.01000
O1 0.20100 0.21200 0.15100 1.00000 0.01200
O2 0.56500 0.60500 0.19300 1.00000 0.03400
O3 0.18800 0.62800 0.16100 1.00000 0.02700
O4 -0.02400 0.32200 0.04800 1.00000 0.03700
O5 -0.04400 0.81100 0.06200 1.00000 0.03000
O6 0.54000 0.39900 0.04100 1.00000 0.00500
O7 0.53700 0.80100 0.06800 1.00000 0.03100

loop_
_cod_related_entry_id
_cod_related_entry_database
_cod_related_entry_code
1 AMCSD 0004851
